data_7042602
loop_
_publ_author_name
'Bo\<ca, R'
'Stol\'arov\'a, M'
'Falvello, L. R.'
'Tom\'as, M'
'Titi\<s, J'
'\<Cern\'ak, J'

_publ_section_title
;
 Slow magnetic relaxations in a ladder-type Dy(iii) complex and its
 dinuclear analogue.
;
_journal_issue 16
_journal_name_full 'Dalton transactions (Cambridge, England : 2003)'
_journal_page_first 5344
_journal_page_last 5351
_journal_paper_doi 10.1039/c7dt00069c
_journal_volume 46
_journal_year 2017
_chemical_formula_moiety 'C15 H18 Dy O12, H2 O'
_chemical_formula_sum 'C15 H20 Dy O13'
_chemical_formula_weight 570.81
_chemical_name_systematic '{[Dy2(PDOA)3(H2O)6]?2H2O}n '
_space_group_crystal_system orthorhombic
_space_group_IT_number 60
_space_group_name_Hall '-P 2n 2ab'
_space_group_name_H-M_alt 'P b c n'
_symmetry_space_group_name_Hall '-P 2n 2ab'
_symmetry_space_group_name_H-M 'P b c n'
_atom_sites_solution_hydrogens mixed
_atom_sites_solution_primary direct
_atom_sites_solution_secondary difmap
_audit_creation_method SHELXL-2016/6
_audit_update_record
;
2017-02-17 deposited with the CCDC.
2017-03-23 downloaded from the CCDC.
;
_cell_angle_alpha 90
_cell_angle_beta 90
_cell_angle_gamma 90
_cell_formula_units_Z 8
_cell_length_a 34.0219(7)
_cell_length_b 12.6029(3)
_cell_length_c 8.29345(14)
_cell_measurement_reflns_used 19423
_cell_measurement_temperature 173(1)
_cell_measurement_theta_max 30.3620
_cell_measurement_theta_min 4.6690
_cell_volume 3556.02(13)
_computing_cell_refinement
;
CrysAlisPro, Agilent Technologies,
Version 1.171.36.28 (release 01-02-2013 CrysAlis171 .NET)
(compiled Feb  1 2013,16:14:44)
;
_computing_data_collection
;
CrysAlisPro, Agilent Technologies,
Version 1.171.36.28 (release 01-02-2013 CrysAlis171 .NET)
(compiled Feb  1 2013,16:14:44)
;
_computing_data_reduction
;
CrysAlisPro, Agilent Technologies,
Version 1.171.36.28 (release 01-02-2013 CrysAlis171 .NET)
(compiled Feb  1 2013,16:14:44)
;
_computing_molecular_graphics 'DIAMOND (Brandenburg, 2007)'
_computing_publication_material 'SHELXL-2016/6 (Sheldrick, 2016)'
_computing_structure_refinement 'SHELXL-2016/6 (Sheldrick, 2016)'
_computing_structure_solution 'SIR 92'
_diffrn_ambient_temperature 173(1)
_diffrn_detector_area_resol_mean 16.0655
_diffrn_measured_fraction_theta_full 0.996
_diffrn_measured_fraction_theta_max 0.996
_diffrn_measurement_device_type 'Xcalibur, Sapphire3'
_diffrn_measurement_method '\w scans'
_diffrn_radiation_monochromator graphite
_diffrn_radiation_source 'Enhance (Mo) X-ray Source'
_diffrn_radiation_type MoK\a
_diffrn_radiation_wavelength 0.71073
_diffrn_reflns_av_R_equivalents 0.0327
_diffrn_reflns_av_unetI/netI 0.0168
_diffrn_reflns_Laue_measured_fraction_full 0.996
_diffrn_reflns_Laue_measured_fraction_max 0.996
_diffrn_reflns_limit_h_max 44
_diffrn_reflns_limit_h_min -43
_diffrn_reflns_limit_k_max 16
_diffrn_reflns_limit_k_min -16
_diffrn_reflns_limit_l_max 10
_diffrn_reflns_limit_l_min -10
_diffrn_reflns_number 42072
_diffrn_reflns_point_group_measured_fraction_full 0.996
_diffrn_reflns_point_group_measured_fraction_max 0.996
_diffrn_reflns_theta_full 27.500
_diffrn_reflns_theta_max 27.500
_diffrn_reflns_theta_min 4.198
_exptl_absorpt_coefficient_mu 4.276
_exptl_absorpt_correction_T_max 1.00000
_exptl_absorpt_correction_T_min 0.53570
_exptl_absorpt_correction_type multi-scan
_exptl_absorpt_process_details
;
CrysAlisPro, Agilent Technologies,
Version 1.171.36.28 (release 01-02-2013 CrysAlis171 .NET)
(compiled Feb  1 2013,16:14:44)
Multi-scan absorption correction using spherical harmonics,
 implemented in SCALE3 ABSPACK scaling algorithm.
;
_exptl_crystal_colour colourless
_exptl_crystal_density_diffrn 2.132
_exptl_crystal_description plate
_exptl_crystal_F_000 2240
_exptl_crystal_preparation ', Magnetic properties'
_exptl_crystal_recrystallization_method 'crystallized from the reaction mixture'
_exptl_crystal_size_max 0.29
_exptl_crystal_size_mid 0.18
_exptl_crystal_size_min 0.03
_refine_diff_density_max 0.895
_refine_diff_density_min -0.575
_refine_diff_density_rms 0.091
_refine_ls_extinction_method none
_refine_ls_goodness_of_fit_ref 1.045
_refine_ls_hydrogen_treatment mixed
_refine_ls_matrix_type full
_refine_ls_number_parameters 294
_refine_ls_number_reflns 4078
_refine_ls_number_restraints 0
_refine_ls_restrained_S_all 1.045
_refine_ls_R_factor_all 0.0218
_refine_ls_R_factor_gt 0.0194
_refine_ls_shift/su_max 0.009
_refine_ls_shift/su_mean 0.000
_refine_ls_structure_factor_coef Fsqd
_refine_ls_weighting_details 'w=1/[\s^2^(Fo^2^)+(0.0174P)^2^+6.5144P] where P=(Fo^2^+2Fc^2^)/3'
_refine_ls_weighting_scheme calc
_refine_ls_wR_factor_gt 0.0427
_refine_ls_wR_factor_ref 0.0438
_reflns_Friedel_coverage 0.000
_reflns_number_gt 3768
_reflns_number_total 4078
_reflns_threshold_expression 'I > 2\s(I)'
_cod_data_source_file c7dt00069c2.cif
_cod_data_source_block 1
_cod_depositor_comments 'Adding full bibliography for 7042601--7042602.cif.'
_cod_original_cell_volume 3556.01(13)
_cod_database_code 7042602
_shelx_shelxl_version_number 2016/6
_shelx_space_group_comment
;
The symmetry employed for this shelxl refinement is uniquely defined
by the following loop, which should always be used as a source of
symmetry information in preference to the above space-group names.
They are only intended as comments.
;
_shelx_estimated_absorpt_t_min 0.369
_shelx_estimated_absorpt_t_max 0.868

loop_
_space_group_symop_operation_xyz
'x, y, z'
'-x+1/2, -y+1/2, z+1/2'
'x+1/2, -y+1/2, -z'
'-x, y, -z+1/2'
'-x, -y, -z'
'x-1/2, y-1/2, -z-1/2'
'-x-1/2, y-1/2, z'
'x, -y, z-1/2'

loop_
_atom_site_label
_atom_site_type_symbol
_atom_site_fract_x
_atom_site_fract_y
_atom_site_fract_z
_atom_site_U_iso_or_equiv
_atom_site_adp_type
_atom_site_occupancy
_atom_site_site_symmetry_order
_atom_site_calc_flag
_atom_site_refinement_flags_posn
_atom_site_refinement_flags_adp
Dy1 Dy 0.67857(2) 0.67913(2) 0.65962(2) 0.00916(4) Uani 1 1 d . .
C1 C 0.64896(7) 0.55381(18) 0.9879(3) 0.0139(5) Uani 1 1 d . .
C2 C 0.61389(7) 0.62622(19) 0.9684(3) 0.0158(5) Uani 1 1 d . .
H2A H 0.592207 0.588254 0.913571 0.019 Uiso 1 1 calc R U
H2B H 0.604440 0.650237 1.075287 0.019 Uiso 1 1 calc R U
C3 C 0.60111(7) 0.80166(18) 0.8618(3) 0.0122(4) Uani 1 1 d . .
C4 C 0.56389(7) 0.80657(19) 0.9284(3) 0.0152(5) Uani 1 1 d . .
H4 H 0.554109 0.749237 0.991034 0.018 Uiso 1 1 calc R U
C5 C 0.54087(7) 0.8965(2) 0.9028(3) 0.0179(5) Uani 1 1 d . .
H5 H 0.515181 0.900119 0.947345 0.022 Uiso 1 1 calc R U
C6 C 0.55513(8) 0.9804(2) 0.8129(3) 0.0180(5) Uani 1 1 d . .
H6 H 0.539063 1.040876 0.794512 0.022 Uiso 1 1 calc R U
C7 C 0.59300(7) 0.97674(18) 0.7493(3) 0.0156(5) Uani 1 1 d . .
H7 H 0.602985 1.035165 0.689597 0.019 Uiso 1 1 calc R U
C8 C 0.61598(7) 0.88767(18) 0.7733(3) 0.0115(4) Uani 1 1 d . .
C9 C 0.66640(8) 0.95180(19) 0.5992(3) 0.0159(5) Uani 1 1 d . .
H9A H 0.671130 1.020687 0.653166 0.019 Uiso 1 1 calc R U
H9B H 0.645598 0.962087 0.517176 0.019 Uiso 1 1 calc R U
C10 C 0.70365(7) 0.91455(18) 0.5186(3) 0.0127(4) Uani 1 1 d . .
C11 C 0.59855(7) 0.74854(19) 0.4136(3) 0.0161(5) Uani 1 1 d . .
C12 C 0.55715(7) 0.7606(2) 0.4810(3) 0.0186(5) Uani 1 1 d . .
H12A H 0.552081 0.702193 0.558013 0.022 Uiso 1 1 calc R U
H12B H 0.555537 0.828250 0.541463 0.022 Uiso 1 1 calc R U
C13 C 0.51574(7) 0.6621(2) 0.3053(3) 0.0175(5) Uani 1 1 d . .
C14 C 0.53212(9) 0.5665(2) 0.3522(3) 0.0253(6) Uani 1 1 d . .
H14 H 0.554399 0.566037 0.421279 0.030 Uiso 1 1 calc R U
C15 C 0.51624(9) 0.4709(2) 0.2992(4) 0.0315(7) Uani 1 1 d . .
H15 H 0.527864 0.405684 0.331028 0.038 Uiso 1 1 calc R U
O1 O 0.67759(5) 0.56875(13) 0.8948(2) 0.0149(3) Uani 1 1 d . .
O2 O 0.64632(5) 0.48317(13) 1.0931(2) 0.0189(4) Uani 1 1 d . .
O3 O 0.62630(5) 0.71577(13) 0.8734(2) 0.0139(3) Uani 1 1 d . .
O4 O 0.65378(5) 0.87482(13) 0.7157(2) 0.0128(3) Uani 1 1 d . .
O5 O 0.71515(5) 0.82090(12) 0.5438(2) 0.0144(3) Uani 1 1 d . .
O6 O 0.72072(5) 0.98143(13) 0.43128(19) 0.0159(4) Uani 1 1 d . .
O7 O 0.62467(5) 0.72606(15) 0.5160(2) 0.0210(4) Uani 1 1 d . .
O8 O 0.60390(6) 0.76579(17) 0.2690(2) 0.0286(5) Uani 1 1 d . .
O9 O 0.52733(5) 0.75973(14) 0.3602(2) 0.0205(4) Uani 1 1 d . .
O10W O 0.73655(6) 0.58295(16) 0.6763(2) 0.0207(4) Uani 1 1 d . .
H10C H 0.7495(11) 0.560(3) 0.593(5) 0.042(10) Uiso 1 1 d . .
H10D H 0.7484(11) 0.569(3) 0.749(5) 0.042(12) Uiso 1 1 d . .
O11W O 0.70350(6) 0.63536(16) 0.3953(2) 0.0158(4) Uani 1 1 d . .
H11C H 0.6967(11) 0.677(3) 0.321(4) 0.032(10) Uiso 1 1 d . .
H11D H 0.6975(11) 0.578(3) 0.369(4) 0.034(10) Uiso 1 1 d . .
O12W O 0.71670(6) 0.76390(17) 0.8804(2) 0.0172(4) Uani 1 1 d . .
H12C H 0.7213(11) 0.822(3) 0.863(4) 0.034(11) Uiso 1 1 d . .
H12D H 0.7354(12) 0.737(3) 0.918(4) 0.039(11) Uiso 1 1 d . .
O13W O 0.67993(6) 0.78375(17) 0.1906(3) 0.0227(4) Uani 1 1 d . .
H13C H 0.6859(12) 0.778(3) 0.112(5) 0.045(13) Uiso 1 1 d . .
H13D H 0.6526(11) 0.776(3) 0.209(4) 0.031(9) Uiso 1 1 d . .

loop_
_atom_site_aniso_label
_atom_site_aniso_U_11
_atom_site_aniso_U_22
_atom_site_aniso_U_33
_atom_site_aniso_U_23
_atom_site_aniso_U_13
_atom_site_aniso_U_12
Dy1 0.00857(6) 0.00963(6) 0.00928(6) -0.00040(4) -0.00042(4) 0.00057(4)
C1 0.0170(12) 0.0112(11) 0.0136(11) 0.0002(9) -0.0016(9) 0.0008(9)
C2 0.0127(12) 0.0136(11) 0.0212(12) 0.0061(9) 0.0036(10) 0.0001(9)
C3 0.0131(11) 0.0121(10) 0.0113(10) -0.0020(8) -0.0013(9) 0.0024(9)
C4 0.0134(12) 0.0160(12) 0.0162(12) 0.0001(9) 0.0015(9) -0.0014(9)
C5 0.0115(12) 0.0216(13) 0.0207(12) -0.0021(10) 0.0024(10) 0.0024(10)
C6 0.0174(13) 0.0156(12) 0.0209(12) -0.0006(10) -0.0012(10) 0.0056(10)
C7 0.0188(13) 0.0117(11) 0.0162(11) 0.0007(9) 0.0001(9) 0.0001(9)
C8 0.0102(11) 0.0136(11) 0.0109(10) -0.0020(8) -0.0006(8) -0.0001(9)
C9 0.0173(12) 0.0112(11) 0.0192(12) 0.0054(9) 0.0072(10) 0.0013(9)
C10 0.0129(11) 0.0150(11) 0.0104(10) -0.0019(9) -0.0020(9) -0.0037(9)
C11 0.0159(12) 0.0129(11) 0.0195(12) -0.0028(9) -0.0045(10) 0.0008(9)
C12 0.0141(12) 0.0226(13) 0.0193(12) -0.0036(10) -0.0057(10) 0.0022(10)
C13 0.0121(12) 0.0198(12) 0.0207(12) -0.0014(10) -0.0032(10) 0.0001(10)
C14 0.0214(14) 0.0227(14) 0.0320(15) -0.0006(11) -0.0116(11) 0.0029(11)
C15 0.0311(17) 0.0185(14) 0.0450(18) 0.0020(13) -0.0115(14) 0.0024(12)
O1 0.0148(9) 0.0145(8) 0.0153(8) 0.0029(7) 0.0025(6) 0.0024(7)
O2 0.0219(10) 0.0166(9) 0.0182(9) 0.0068(7) 0.0039(7) 0.0054(7)
O3 0.0131(8) 0.0106(8) 0.0181(8) 0.0039(6) 0.0023(7) 0.0029(7)
O4 0.0106(8) 0.0118(8) 0.0160(8) 0.0029(6) 0.0020(6) 0.0011(6)
O5 0.0133(9) 0.0137(8) 0.0162(8) -0.0008(6) 0.0026(7) 0.0001(6)
O6 0.0180(9) 0.0157(9) 0.0139(8) 0.0001(7) 0.0036(7) -0.0039(7)
O7 0.0156(9) 0.0258(10) 0.0215(9) -0.0051(8) -0.0080(7) 0.0060(7)
O8 0.0241(11) 0.0430(12) 0.0187(9) 0.0039(9) 0.0000(8) 0.0054(9)
O9 0.0157(9) 0.0190(9) 0.0267(10) -0.0039(7) -0.0101(7) 0.0010(7)
O10W 0.0152(9) 0.0341(11) 0.0129(9) -0.0002(8) -0.0009(8) 0.0119(8)
O11W 0.0215(10) 0.0120(9) 0.0141(8) -0.0016(7) -0.0005(7) 0.0004(7)
O12W 0.0174(10) 0.0181(10) 0.0162(9) 0.0013(7) -0.0049(7) -0.0033(8)
O13W 0.0224(11) 0.0285(11) 0.0172(10) 0.0029(9) 0.0021(8) -0.0014(8)

loop_
_atom_type_symbol
_atom_type_description
_atom_type_scat_dispersion_real
_atom_type_scat_dispersion_imag
_atom_type_scat_source
C C 0.0033 0.0016 'International Tables Vol C Tables 4.2.6.8 and 6.1.1.4'
H H 0.0000 0.0000 'International Tables Vol C Tables 4.2.6.8 and 6.1.1.4'
O O 0.0106 0.0060 'International Tables Vol C Tables 4.2.6.8 and 6.1.1.4'
Dy Dy -0.1892 4.4098 'International Tables Vol C Tables 4.2.6.8 and 6.1.1.4'

loop_
_geom_angle_atom_site_label_1
_geom_angle_atom_site_label_2
_geom_angle_atom_site_label_3
_geom_angle
_geom_angle_site_symmetry_1
_geom_angle_site_symmetry_3
O7 Dy1 O10W 148.91(7) . .
O7 Dy1 O5 90.87(6) . .
O10W Dy1 O5 88.38(7) . .
O7 Dy1 O2 74.34(7) . 8_565
O10W Dy1 O2 87.53(7) . 8_565
O5 Dy1 O2 142.27(6) . 8_565
O7 Dy1 O1 124.64(6) . .
O10W Dy1 O1 70.11(6) . .
O5 Dy1 O1 140.51(6) . .
O2 Dy1 O1 71.58(6) 8_565 .
O7 Dy1 O11W 82.34(6) . .
O10W Dy1 O11W 68.66(7) . .
O5 Dy1 O11W 67.75(6) . .
O2 Dy1 O11W 75.86(6) 8_565 .
O1 Dy1 O11W 127.69(6) . .
O7 Dy1 O12W 134.24(7) . .
O10W Dy1 O12W 74.73(7) . .
O5 Dy1 O12W 72.64(6) . .
O2 Dy1 O12W 141.17(6) 8_565 .
O1 Dy1 O12W 69.95(6) . .
O11W Dy1 O12W 125.71(6) . .
O7 Dy1 O3 75.76(6) . .
O10W Dy1 O3 130.20(6) . .
O5 Dy1 O3 120.57(5) . .
O2 Dy1 O3 89.74(6) 8_565 .
O1 Dy1 O3 61.97(5) . .
O11W Dy1 O3 156.42(6) . .
O12W Dy1 O3 76.95(6) . .
O7 Dy1 O4 65.87(6) . .
O10W Dy1 O4 138.35(6) . .
O5 Dy1 O4 62.49(5) . .
O2 Dy1 O4 133.85(6) 8_565 .
O1 Dy1 O4 113.17(5) . .
O11W Dy1 O4 118.96(6) . .
O12W Dy1 O4 68.68(6) . .
O3 Dy1 O4 59.18(5) . .
O2 C1 O1 126.2(2) . .
O2 C1 C2 116.6(2) . .
O1 C1 C2 117.1(2) . .
O3 C2 C1 107.46(19) . .
O3 C2 H2A 110.2 . .
C1 C2 H2A 110.2 . .
O3 C2 H2B 110.2 . .
C1 C2 H2B 110.2 . .
H2A C2 H2B 108.5 . .
C4 C3 O3 125.0(2) . .
C4 C3 C8 120.3(2) . .
O3 C3 C8 114.7(2) . .
C3 C4 C5 119.3(2) . .
C3 C4 H4 120.3 . .
C5 C4 H4 120.3 . .
C6 C5 C4 120.5(2) . .
C6 C5 H5 119.8 . .
C4 C5 H5 119.8 . .
C5 C6 C7 120.2(2) . .
C5 C6 H6 119.9 . .
C7 C6 H6 119.9 . .
C8 C7 C6 119.7(2) . .
C8 C7 H7 120.1 . .
C6 C7 H7 120.1 . .
O4 C8 C7 124.9(2) . .
O4 C8 C3 115.2(2) . .
C7 C8 C3 119.9(2) . .
O4 C9 C10 109.85(19) . .
O4 C9 H9A 109.7 . .
C10 C9 H9A 109.7 . .
O4 C9 H9B 109.7 . .
C10 C9 H9B 109.7 . .
H9A C9 H9B 108.2 . .
O6 C10 O5 125.6(2) . .
O6 C10 C9 115.8(2) . .
O5 C10 C9 118.6(2) . .
O8 C11 O7 126.2(2) . .
O8 C11 C12 118.4(2) . .
O7 C11 C12 115.2(2) . .
O9 C12 C11 113.5(2) . .
O9 C12 H12A 108.9 . .
C11 C12 H12A 108.9 . .
O9 C12 H12B 108.9 . .
C11 C12 H12B 108.9 . .
H12A C12 H12B 107.7 . .
O9 C13 C14 125.0(2) . .
O9 C13 C13 115.76(13) . 4_655
C14 C13 C13 119.27(16) . 4_655
C13 C14 C15 120.6(3) . .
C13 C14 H14 119.7 . .
C15 C14 H14 119.7 . .
C15 C15 C14 120.02(16) 4_655 .
C15 C15 H15 120.0 4_655 .
C14 C15 H15 120.0 . .
C1 O1 Dy1 126.70(15) . .
C1 O2 Dy1 137.66(16) . 8_566
C3 O3 C2 117.99(18) . .
C3 O3 Dy1 121.63(13) . .
C2 O3 Dy1 116.28(13) . .
C8 O4 C9 115.61(18) . .
C8 O4 Dy1 117.81(13) . .
C9 O4 Dy1 114.60(13) . .
C10 O5 Dy1 127.41(15) . .
C11 O7 Dy1 169.38(18) . .
C13 O9 C12 116.45(19) . .
Dy1 O10W H10C 124(2) . .
Dy1 O10W H10D 129(3) . .
H10C O10W H10D 107(4) . .
Dy1 O11W H11C 115(2) . .
Dy1 O11W H11D 112(3) . .
H11C O11W H11D 108(3) . .
Dy1 O12W H12C 112(3) . .
Dy1 O12W H12D 122(3) . .
H12C O12W H12D 109(4) . .
H13C O13W H13D 116(4) . .

loop_
_geom_bond_atom_site_label_1
_geom_bond_atom_site_label_2
_geom_bond_distance
_geom_bond_site_symmetry_2
Dy1 O7 2.2652(17) .
Dy1 O10W 2.3195(19) .
Dy1 O5 2.3799(16) .
Dy1 O2 2.3856(17) 8_565
Dy1 O1 2.3958(17) .
Dy1 O11W 2.4143(18) .
Dy1 O12W 2.4852(18) .
Dy1 O3 2.5530(17) .
Dy1 O4 2.6477(16) .
C1 O2 1.250(3) .
C1 O1 1.257(3) .
C1 C2 1.511(3) .
C2 O3 1.440(3) .
C2 H2A 0.9900 .
C2 H2B 0.9900 .
C3 C4 1.383(3) .
C3 O3 1.384(3) .
C3 C8 1.403(3) .
C4 C5 1.394(3) .
C4 H4 0.9500 .
C5 C6 1.382(4) .
C5 H5 0.9500 .
C6 C7 1.393(4) .
C6 H6 0.9500 .
C7 C8 1.382(3) .
C7 H7 0.9500 .
C8 O4 1.381(3) .
C9 O4 1.435(3) .
C9 C10 1.508(3) .
C9 H9A 0.9900 .
C9 H9B 0.9900 .
C10 O6 1.254(3) .
C10 O5 1.261(3) .
C11 O8 1.232(3) .
C11 O7 1.262(3) .
C11 C12 1.523(4) .
C12 O9 1.426(3) .
C12 H12A 0.9900 .
C12 H12B 0.9900 .
C13 O9 1.370(3) .
C13 C14 1.384(4) .
C13 C13 1.410(5) 4_655
C14 C15 1.391(4) .
C14 H14 0.9500 .
C15 C15 1.374(6) 4_655
C15 H15 0.9500 .
O10W H10C 0.87(4) .
O10W H10D 0.75(4) .
O11W H11C 0.84(4) .
O11W H11D 0.78(4) .
O12W H12C 0.76(4) .
O12W H12D 0.78(4) .
O13W H13C 0.68(4) .
O13W H13D 0.95(4) .

loop_
_geom_hbond_atom_site_label_D
_geom_hbond_atom_site_label_H
_geom_hbond_atom_site_label_A
_geom_hbond_distance_DH
_geom_hbond_distance_HA
_geom_hbond_distance_DA
_geom_hbond_angle_DHA
_geom_hbond_site_symmetry_A
C2 H2B O8 0.99 2.17 3.069(3) 150.6 1_556
C7 H7 O8 0.95 2.59 3.270(3) 128.4 8_576
C9 H9A O13W 0.99 2.50 3.449(3) 159.9 8_576
O10W H10D O6 0.75(4) 1.95(4) 2.691(3) 174(4) 2_665
O10W H10C O6 0.87(4) 1.95(4) 2.807(3) 168(3) 7_755
O13W H13D O8 0.95(4) 1.74(4) 2.677(3) 173(3) .
O13W H13C O12W 0.68(4) 2.20(4) 2.872(3) 169(5) 1_554
O11W H11D O1 0.78(4) 1.98(4) 2.719(3) 157(3) 8_565
O12W H12C O6 0.76(4) 2.54(4) 3.240(3) 153(3) 8_576
O12W H12D O5 0.78(4) 2.11(4) 2.891(3) 173(4) 2_665
O11W H11C O13W 0.84(4) 1.82(4) 2.650(3) 169(3) .
C2 H2B O8 0.99 2.17 3.069(3) 150.6 1_556
C7 H7 O8 0.95 2.59 3.270(3) 128.4 8_576
C9 H9A O13W 0.99 2.50 3.449(3) 159.9 8_576
O10W H10D O6 0.75(4) 1.95(4) 2.691(3) 174(4) 2_665
O10W H10C O6 0.87(4) 1.95(4) 2.807(3) 168(3) 7_755
O13W H13D O8 0.95(4) 1.74(4) 2.677(3) 173(3) .
O13W H13C O12W 0.68(4) 2.20(4) 2.872(3) 169(5) 1_554
O12W H12C O6 0.76(4) 2.54(4) 3.240(3) 153(3) 8_576
O12W H12D O5 0.78(4) 2.11(4) 2.891(3) 173(4) 2_665

loop_
_geom_torsion_atom_site_label_1
_geom_torsion_atom_site_label_2
_geom_torsion_atom_site_label_3
_geom_torsion_atom_site_label_4
_geom_torsion
_geom_torsion_site_symmetry_1
_geom_torsion_site_symmetry_4
O2 C1 C2 O3 165.9(2) . .
O1 C1 C2 O3 -15.6(3) . .
O3 C3 C4 C5 -177.6(2) . .
C8 C3 C4 C5 1.9(4) . .
C3 C4 C5 C6 -0.6(4) . .
C4 C5 C6 C7 -1.1(4) . .
C5 C6 C7 C8 1.4(4) . .
C6 C7 C8 O4 179.8(2) . .
C6 C7 C8 C3 -0.1(3) . .
C4 C3 C8 O4 178.6(2) . .
O3 C3 C8 O4 -1.9(3) . .
C4 C3 C8 C7 -1.5(3) . .
O3 C3 C8 C7 178.0(2) . .
O4 C9 C10 O6 -170.1(2) . .
O4 C9 C10 O5 9.6(3) . .
O8 C11 C12 O9 17.9(3) . .
O7 C11 C12 O9 -165.3(2) . .
O9 C13 C14 C15 174.9(3) . .
C13 C13 C14 C15 -4.0(5) 4_655 .
C13 C14 C15 C15 -0.7(6) . 4_655
O2 C1 O1 Dy1 166.82(18) . .
C2 C1 O1 Dy1 -11.5(3) . .
O1 C1 O2 Dy1 -15.8(4) . 8_566
C2 C1 O2 Dy1 162.58(17) . 8_566
C4 C3 O3 C2 -3.2(3) . .
C8 C3 O3 C2 177.2(2) . .
C4 C3 O3 Dy1 153.18(18) . .
C8 C3 O3 Dy1 -26.4(3) . .
C1 C2 O3 C3 -169.44(19) . .
C1 C2 O3 Dy1 32.9(2) . .
C7 C8 O4 C9 -11.9(3) . .
C3 C8 O4 C9 168.0(2) . .
C7 C8 O4 Dy1 -152.64(19) . .
C3 C8 O4 Dy1 27.2(2) . .
C10 C9 O4 C8 -166.74(19) . .
C10 C9 O4 Dy1 -24.7(2) . .
O6 C10 O5 Dy1 -165.92(17) . .
C9 C10 O5 Dy1 14.4(3) . .
O8 C11 O7 Dy1 -16.2(11) . .
C12 C11 O7 Dy1 167.3(8) . .
C14 C13 O9 C12 -3.4(4) . .
C13 C13 O9 C12 175.5(3) 4_655 .
C11 C12 O9 C13 81.3(3) . .
